data_2224362
loop_
_publ_author_name
'Goh, Jia Hao'
'Fun, Hoong-Kun'
'Adhikari, Adithya'
'Kalluraya, B.'

_publ_section_title
;(<i>E</i>)-3-Methyl-4-[(2-oxidoquinolin-1-ium-3-yl)methyleneamino]-1<i>H</i>-1,2,4-triazole-5(4<i>H</i>)-thione
 <i>N</i>,<i>N</i>-dimethylformamide solvate
;
_journal_coeditor_code LH2959
_journal_issue 12
_journal_name_full 'Acta Crystallographica Section E'
_journal_page_first o3235
_journal_page_last o3236
_journal_paper_doi 10.1107/S1600536809050090
_journal_volume 65
_journal_year 2009
_chemical_formula_iupac 'C13 H11 N5 O S, C3 H7 N O'
_chemical_formula_moiety 'C13 H11 N5 O S, C3 H7 N O'
_chemical_formula_sum 'C16 H18 N6 O2 S'
_chemical_formula_weight 358.42
_chemical_name_systematic
;
(<i>E</i>)-3-Methyl-4-[(2-oxidoquinolin-1-ium-3-yl)methyleneamino]-
1<i>H</i>-1,2,4-triazole-5(4<i>H</i>)-thione
<i>N</i>,<i>N</i>-dimethylformamide solvate
;
_space_group_IT_number 14
_symmetry_cell_setting monoclinic
_symmetry_space_group_name_Hall '-P 2ybc'
_symmetry_space_group_name_H-M 'P 1 21/c 1'
_atom_sites_solution_hydrogens geom
_atom_sites_solution_primary direct
_atom_sites_solution_secondary difmap
_audit_creation_method SHELXL-97
_cell_angle_alpha 90.00
_cell_angle_beta 107.8200(10)
_cell_angle_gamma 90.00
_cell_formula_units_Z 4
_cell_length_a 7.23740(10)
_cell_length_b 23.4970(4)
_cell_length_c 10.8214(2)
_cell_measurement_reflns_used 5142
_cell_measurement_temperature 296(2)
_cell_measurement_theta_max 24.11
_cell_measurement_theta_min 2.63
_cell_volume 1751.97(5)
_computing_cell_refinement 'SAINT (Bruker, 2005)'
_computing_data_collection 'APEX2 (Bruker, 2005)'
_computing_data_reduction 'SAINT (Bruker, 2005)'
_computing_molecular_graphics 'SHELXTL (Sheldrick, 2008)'
_computing_publication_material
;
SHELXTL (Sheldrick, 2008) and PLATON (Spek, 2009)
;
_computing_structure_refinement 'SHELXTL (Sheldrick, 2008)'
_computing_structure_solution 'SHELXTL (Sheldrick, 2008)'
_diffrn_ambient_temperature 296(2)
_diffrn_measured_fraction_theta_full 0.998
_diffrn_measured_fraction_theta_max 0.998
_diffrn_measurement_device_type
;
Bruker SMART APEXII CCD area-detector diffractometer
;
_diffrn_measurement_method '\f and \w scans'
_diffrn_radiation_monochromator graphite
_diffrn_radiation_source 'fine-focus sealed tube'
_diffrn_radiation_type MoK\a
_diffrn_radiation_wavelength 0.71073
_diffrn_reflns_av_R_equivalents 0.0437
_diffrn_reflns_av_sigmaI/netI 0.0359
_diffrn_reflns_limit_h_max 10
_diffrn_reflns_limit_h_min -10
_diffrn_reflns_limit_k_max 33
_diffrn_reflns_limit_k_min -32
_diffrn_reflns_limit_l_max 15
_diffrn_reflns_limit_l_min -14
_diffrn_reflns_number 27543
_diffrn_reflns_theta_full 29.98
_diffrn_reflns_theta_max 29.98
_diffrn_reflns_theta_min 2.16
_diffrn_standards_number 0
_exptl_absorpt_coefficient_mu 0.208
_exptl_absorpt_correction_T_max 0.9622
_exptl_absorpt_correction_T_min 0.9121
_exptl_absorpt_correction_type multi-scan
_exptl_absorpt_process_details '(<i>SADABS</i>; Bruker, 2005)'
_exptl_crystal_colour orange
_exptl_crystal_density_diffrn 1.359
_exptl_crystal_density_method 'not measured'
_exptl_crystal_description block
_exptl_crystal_F_000 752
_exptl_crystal_size_max 0.451
_exptl_crystal_size_mid 0.27
_exptl_crystal_size_min 0.187
_refine_diff_density_max 0.232
_refine_diff_density_min -0.194
_refine_ls_extinction_method none
_refine_ls_goodness_of_fit_ref 1.018
_refine_ls_hydrogen_treatment mixed
_refine_ls_matrix_type full
_refine_ls_number_parameters 237
_refine_ls_number_reflns 5088
_refine_ls_number_restraints 0
_refine_ls_restrained_S_all 1.018
_refine_ls_R_factor_all 0.1058
_refine_ls_R_factor_gt 0.0535
_refine_ls_shift/su_max_lt 0.001
_refine_ls_shift/su_mean 0.000
_refine_ls_structure_factor_coef Fsqd
_refine_ls_weighting_details 'calc w=1/[\s^2^(Fo^2^)+(0.0578P)^2^+0.3261P] where P=(Fo^2^+2Fc^2^)/3'
_refine_ls_weighting_scheme calc
_refine_ls_wR_factor_gt 0.1201
_refine_ls_wR_factor_ref 0.1442
_reflns_number_gt 2909
_reflns_number_total 5088
_reflns_threshold_expression I>2\s(I)
_cod_data_source_file lh2959.cif
_cod_data_source_block I
_cod_depositor_comments
;
The following automatic conversions were performed:
'_symmetry_cell_setting' value 'Monoclinic' changed to 'monoclinic'
according to '/home/saulius/struct/CIF-dictionaries/cif_core.dic'
dictionary named 'cif_core.dic' version 2.4.1 from 2010-06-29.

Automatic conversion script
Id: cif_fix_enum 1527 2010-12-29 10:47:43Z saulius 

The following automatic conversions were performed:

'_symmetry_cell_setting' value 'Monoclinic' changed to 'monoclinic'
according to /home/saulius/struct/CIF-dictionaries/cif_core.dic
dictionary named 'cif_core.dic' version 2.4.1 from 2010-06-29.

Automatic conversion script
Id: cif_fix_values 1715 2011-07-08 13:25:40Z adriana 
;
_cod_original_sg_symbol_H-M 'P 21/c'
_cod_database_code 2224362
_cod_database_fobs_code 2224362

loop_
_symmetry_equiv_pos_as_xyz
'x, y, z'
'-x, y+1/2, -z+1/2'
'-x, -y, -z'
'x, -y-1/2, z-1/2'

loop_
_atom_site_type_symbol
_atom_site_label
_atom_site_fract_x
_atom_site_fract_y
_atom_site_fract_z
_atom_site_U_iso_or_equiv
_atom_site_adp_type
_atom_site_calc_flag
_atom_site_refinement_flags
_atom_site_occupancy
_atom_site_disorder_assembly
_atom_site_disorder_group
S S1 0.62071(9) 0.36346(2) 0.02621(6) 0.0699(2) Uani d . 1 . .
O O1 0.9054(2) 0.46985(6) 0.34539(13) 0.0699(4) Uani d . 1 . .
N N1 1.0341(2) 0.55794(7) 0.39613(17) 0.0555(4) Uani d . 1 . .
N N2 0.7262(2) 0.50131(6) -0.03966(15) 0.0485(4) Uani d . 1 . .
N N3 0.6254(2) 0.45953(6) -0.12480(14) 0.0452(3) Uani d . 1 . .
N N4 0.4855(2) 0.38697(7) -0.22893(17) 0.0554(4) Uani d . 1 . .
N N5 0.4700(2) 0.42818(7) -0.32108(16) 0.0586(4) Uani d . 1 . .
C C1 0.9416(3) 0.51769(8) 0.30855(19) 0.0534(5) Uani d . 1 . .
C C2 1.0822(3) 0.61175(8) 0.36456(19) 0.0510(4) Uani d . 1 . .
C C3 1.1770(3) 0.65002(9) 0.4618(2) 0.0641(5) Uani d . 1 . .
H H3A 1.2079 0.6397 0.5488 0.077 Uiso calc R 1 . .
C C4 1.2241(3) 0.70310(9) 0.4275(2) 0.0698(6) Uani d . 1 . .
H H4A 1.2854 0.7290 0.4920 0.084 Uiso calc R 1 . .
C C5 1.1817(3) 0.71879(9) 0.2983(3) 0.0680(6) Uani d . 1 . .
H H5A 1.2162 0.7547 0.2769 0.082 Uiso calc R 1 . .
C C6 1.0893(3) 0.68142(8) 0.2023(2) 0.0617(5) Uani d . 1 . .
H H6A 1.0612 0.6922 0.1157 0.074 Uiso calc R 1 . .
C C7 1.0366(3) 0.62699(8) 0.23332(19) 0.0497(4) Uani d . 1 . .
C C8 0.9380(3) 0.58604(8) 0.13906(19) 0.0505(4) Uani d . 1 . .
H H8A 0.9049 0.5956 0.0516 0.061 Uiso calc R 1 . .
C C9 0.8906(3) 0.53351(7) 0.17255(17) 0.0472(4) Uani d . 1 . .
C C10 0.7858(3) 0.49056(8) 0.07984(19) 0.0526(5) Uani d . 1 . .
H H10A 0.7630 0.4549 0.1095 0.063 Uiso calc R 1 . .
C C11 0.5783(2) 0.40326(7) -0.10719(19) 0.0485(4) Uani d . 1 . .
C C12 0.5562(3) 0.47203(8) -0.25541(19) 0.0516(4) Uani d . 1 . .
C C13 0.5759(3) 0.52850(9) -0.3093(2) 0.0685(6) Uani d . 1 . .
H H13A 0.5120 0.5284 -0.4012 0.103 Uiso calc R 1 . .
H H13B 0.7109 0.5372 -0.2928 0.103 Uiso calc R 1 . .
H H13C 0.5175 0.5567 -0.2690 0.103 Uiso calc R 1 . .
O O2 0.3433(2) 0.27901(6) 0.71425(18) 0.0801(5) Uani d . 1 . .
N N6 0.2576(2) 0.19916(7) 0.79911(17) 0.0606(4) Uani d . 1 . .
C C14 0.3236(3) 0.25191(9) 0.8062(2) 0.0645(6) Uani d . 1 . .
H H14A 0.3576 0.2697 0.8867 0.077 Uiso calc R 1 . .
C C15 0.1949(4) 0.17088(10) 0.6743(2) 0.0841(7) Uani d . 1 . .
H H15A 0.1598 0.1988 0.6065 0.126 Uiso calc R 1 . .
H H15B 0.0847 0.1473 0.6696 0.126 Uiso calc R 1 . .
H H15C 0.2987 0.1478 0.6643 0.126 Uiso calc R 1 . .
C C16 0.2369(5) 0.16951(13) 0.9100(3) 0.1056(10) Uani d . 1 . .
H H16A 0.2538 0.1957 0.9806 0.158 Uiso calc R 1 . .
H H16B 0.3333 0.1401 0.9350 0.158 Uiso calc R 1 . .
H H16C 0.1099 0.1528 0.8886 0.158 Uiso calc R 1 . .
H H1N1 1.054(3) 0.5478(9) 0.482(2) 0.063(6) Uiso d . 1 . .
H H1N4 0.436(3) 0.3526(10) -0.249(2) 0.070(7) Uiso d . 1 . .

loop_
_atom_site_aniso_label
_atom_site_aniso_U_11
_atom_site_aniso_U_22
_atom_site_aniso_U_33
_atom_site_aniso_U_12
_atom_site_aniso_U_13
_atom_site_aniso_U_23
S1 0.0962(4) 0.0476(3) 0.0632(4) -0.0040(3) 0.0204(3) 0.0050(2)
O1 0.0986(11) 0.0555(8) 0.0482(8) -0.0161(7) 0.0116(8) 0.0012(7)
N1 0.0672(10) 0.0548(10) 0.0410(9) -0.0070(8) 0.0115(8) -0.0036(8)
N2 0.0560(9) 0.0419(8) 0.0454(9) -0.0008(6) 0.0122(7) -0.0048(7)
N3 0.0482(8) 0.0424(8) 0.0445(9) 0.0000(6) 0.0133(7) -0.0046(6)
N4 0.0597(10) 0.0435(9) 0.0593(11) -0.0032(7) 0.0128(8) -0.0085(8)
N5 0.0678(10) 0.0497(9) 0.0525(10) -0.0019(7) 0.0098(8) -0.0063(8)
C1 0.0603(11) 0.0495(11) 0.0479(11) -0.0028(8) 0.0131(9) -0.0040(9)
C2 0.0468(10) 0.0499(10) 0.0550(12) -0.0008(8) 0.0137(8) -0.0072(9)
C3 0.0641(12) 0.0643(13) 0.0594(13) -0.0034(10) 0.0124(10) -0.0133(10)
C4 0.0643(13) 0.0584(13) 0.0811(17) -0.0099(10) 0.0139(12) -0.0210(12)
C5 0.0706(13) 0.0472(11) 0.0881(18) -0.0082(10) 0.0272(12) -0.0089(11)
C6 0.0677(12) 0.0519(11) 0.0688(14) -0.0018(9) 0.0258(11) -0.0025(10)
C7 0.0486(10) 0.0457(10) 0.0561(12) 0.0001(7) 0.0181(9) -0.0043(8)
C8 0.0568(11) 0.0498(10) 0.0458(11) 0.0006(8) 0.0169(9) -0.0025(9)
C9 0.0509(10) 0.0466(10) 0.0433(10) 0.0013(8) 0.0135(8) -0.0030(8)
C10 0.0622(11) 0.0441(10) 0.0509(12) -0.0029(8) 0.0166(9) -0.0017(8)
C11 0.0482(9) 0.0399(9) 0.0577(12) 0.0024(7) 0.0166(9) -0.0059(8)
C12 0.0556(10) 0.0506(10) 0.0456(11) 0.0018(8) 0.0109(8) -0.0032(9)
C13 0.0890(15) 0.0562(12) 0.0549(13) -0.0040(11) 0.0137(11) 0.0037(10)
O2 0.0986(12) 0.0576(9) 0.0853(12) -0.0178(8) 0.0299(10) -0.0067(9)
N6 0.0706(11) 0.0506(9) 0.0597(11) -0.0023(8) 0.0185(9) -0.0055(8)
C14 0.0645(13) 0.0587(13) 0.0658(15) -0.0008(10) 0.0131(11) -0.0148(11)
C15 0.114(2) 0.0615(14) 0.0710(16) -0.0128(13) 0.0200(14) -0.0153(12)
C16 0.153(3) 0.094(2) 0.082(2) -0.0127(19) 0.0536(19) 0.0069(16)

loop_
_atom_type_symbol
_atom_type_description
_atom_type_scat_dispersion_real
_atom_type_scat_dispersion_imag
_atom_type_scat_source
C C 0.0033 0.0016 'International Tables Vol C Tables 4.2.6.8 and 6.1.1.4'
H H 0.0000 0.0000 'International Tables Vol C Tables 4.2.6.8 and 6.1.1.4'
N N 0.0061 0.0033 'International Tables Vol C Tables 4.2.6.8 and 6.1.1.4'
O O 0.0106 0.0060 'International Tables Vol C Tables 4.2.6.8 and 6.1.1.4'
S S 0.1246 0.1234 'International Tables Vol C Tables 4.2.6.8 and 6.1.1.4'

loop_
_geom_angle_atom_site_label_1
_geom_angle_atom_site_label_2
_geom_angle_atom_site_label_3
_geom_angle_site_symmetry_1
_geom_angle_site_symmetry_3
_geom_angle
_geom_angle_publ_flag
C1 N1 C2 . . 124.83(18) ?
C1 N1 H1N1 . . 114.3(13) ?
C2 N1 H1N1 . . 120.6(13) ?
C10 N2 N3 . . 119.03(16) ?
C12 N3 N2 . . 118.77(15) ?
C12 N3 C11 . . 108.36(15) ?
N2 N3 C11 . . 132.85(15) ?
C11 N4 N5 . . 114.79(16) ?
C11 N4 H1N4 . . 123.0(15) ?
N5 N4 H1N4 . . 122.2(15) ?
C12 N5 N4 . . 104.12(16) ?
O1 C1 N1 . . 120.69(18) ?
O1 C1 C9 . . 122.81(17) ?
N1 C1 C9 . . 116.50(17) ?
N1 C2 C3 . . 120.42(19) ?
N1 C2 C7 . . 119.00(17) ?
C3 C2 C7 . . 120.58(18) ?
C4 C3 C2 . . 119.1(2) ?
C4 C3 H3A . . 120.4 ?
C2 C3 H3A . . 120.4 ?
C3 C4 C5 . . 121.2(2) ?
C3 C4 H4A . . 119.4 ?
C5 C4 H4A . . 119.4 ?
C6 C5 C4 . . 120.1(2) ?
C6 C5 H5A . . 120.0 ?
C4 C5 H5A . . 120.0 ?
C5 C6 C7 . . 120.5(2) ?
C5 C6 H6A . . 119.7 ?
C7 C6 H6A . . 119.7 ?
C2 C7 C6 . . 118.54(18) ?
C2 C7 C8 . . 117.62(17) ?
C6 C7 C8 . . 123.84(19) ?
C9 C8 C7 . . 122.29(18) ?
C9 C8 H8A . . 118.9 ?
C7 C8 H8A . . 118.9 ?
C8 C9 C1 . . 119.75(17) ?
C8 C9 C10 . . 124.36(17) ?
C1 C9 C10 . . 115.88(16) ?
N2 C10 C9 . . 120.68(17) ?
N2 C10 H10A . . 119.7 ?
C9 C10 H10A . . 119.7 ?
N4 C11 N3 . . 101.93(16) ?
N4 C11 S1 . . 126.57(14) ?
N3 C11 S1 . . 131.50(14) ?
N5 C12 N3 . . 110.81(17) ?
N5 C12 C13 . . 125.92(18) ?
N3 C12 C13 . . 123.26(17) ?
C12 C13 H13A . . 109.5 ?
C12 C13 H13B . . 109.5 ?
H13A C13 H13B . . 109.5 ?
C12 C13 H13C . . 109.5 ?
H13A C13 H13C . . 109.5 ?
H13B C13 H13C . . 109.5 ?
C14 N6 C16 . . 122.4(2) ?
C14 N6 C15 . . 119.25(19) ?
C16 N6 C15 . . 118.30(19) ?
O2 C14 N6 . . 124.8(2) ?
O2 C14 H14A . . 117.6 ?
N6 C14 H14A . . 117.6 ?
N6 C15 H15A . . 109.5 ?
N6 C15 H15B . . 109.5 ?
H15A C15 H15B . . 109.5 ?
N6 C15 H15C . . 109.5 ?
H15A C15 H15C . . 109.5 ?
H15B C15 H15C . . 109.5 ?
N6 C16 H16A . . 109.5 ?
N6 C16 H16B . . 109.5 ?
H16A C16 H16B . . 109.5 ?
N6 C16 H16C . . 109.5 ?
H16A C16 H16C . . 109.5 ?
H16B C16 H16C . . 109.5 ?

loop_
_geom_bond_atom_site_label_1
_geom_bond_atom_site_label_2
_geom_bond_site_symmetry_2
_geom_bond_distance
_geom_bond_publ_flag
S1 C11 . 1.668(2) ?
O1 C1 . 1.247(2) ?
N1 C1 . 1.361(2) ?
N1 C2 . 1.382(2) ?
N1 H1N1 . 0.93(2) ?
N2 C10 . 1.257(2) ?
N2 N3 . 1.3903(19) ?
N3 C12 . 1.379(2) ?
N3 C11 . 1.393(2) ?
N4 C11 . 1.338(2) ?
N4 N5 . 1.370(2) ?
N4 H1N4 . 0.88(2) ?
N5 C12 . 1.298(2) ?
C1 C9 . 1.452(3) ?
C2 C3 . 1.395(3) ?
C2 C7 . 1.403(3) ?
C3 C4 . 1.374(3) ?
C3 H3A . 0.9300 ?
C4 C5 . 1.386(3) ?
C4 H4A . 0.9300 ?
C5 C6 . 1.369(3) ?
C5 H5A . 0.9300 ?
C6 C7 . 1.405(3) ?
C6 H6A . 0.9300 ?
C7 C8 . 1.425(2) ?
C8 C9 . 1.359(2) ?
C8 H8A . 0.9300 ?
C9 C10 . 1.461(2) ?
C10 H10A . 0.9300 ?
C12 C13 . 1.474(3) ?
C13 H13A . 0.9600 ?
C13 H13B . 0.9600 ?
C13 H13C . 0.9600 ?
O2 C14 . 1.225(3) ?
N6 C14 . 1.322(3) ?
N6 C16 . 1.434(3) ?
N6 C15 . 1.448(3) ?
C14 H14A . 0.9300 ?
C15 H15A . 0.9600 ?
C15 H15B . 0.9600 ?
C15 H15C . 0.9600 ?
C16 H16A . 0.9600 ?
C16 H16B . 0.9600 ?
C16 H16C . 0.9600 ?

loop_
_geom_hbond_atom_site_label_D
_geom_hbond_atom_site_label_H
_geom_hbond_atom_site_label_A
_geom_hbond_site_symmetry_A
_geom_hbond_distance_DH
_geom_hbond_distance_HA
_geom_hbond_distance_DA
_geom_hbond_angle_DHA
_geom_hbond_publ_flag
N1 H1N1 O1 3_766 0.93(2) 1.85(2) 2.774(2) 178(2) yes
N4 H1N4 O2 1_554 0.88(2) 1.85(2) 2.736(2) 177.2(14) yes
C10 H10A S1 . 0.9300 2.4300 3.203(2) 140.00 yes
C16 H16A O2 4_566 0.9600 2.4800 3.368(4) 153.00 yes

loop_
_geom_torsion_atom_site_label_1
_geom_torsion_atom_site_label_2
_geom_torsion_atom_site_label_3
_geom_torsion_atom_site_label_4
_geom_torsion_site_symmetry_1
_geom_torsion_site_symmetry_2
_geom_torsion_site_symmetry_3
_geom_torsion_site_symmetry_4
_geom_torsion
_geom_torsion_publ_flag
C10 N2 N3 C12 . . . . 178.43(17) ?
C10 N2 N3 C11 . . . . -3.3(3) ?
C11 N4 N5 C12 . . . . 0.1(2) ?
C2 N1 C1 O1 . . . . 179.27(18) ?
C2 N1 C1 C9 . . . . -0.2(3) ?
C1 N1 C2 C3 . . . . 179.90(18) ?
C1 N1 C2 C7 . . . . -0.9(3) ?
N1 C2 C3 C4 . . . . 179.58(19) ?
C7 C2 C3 C4 . . . . 0.4(3) ?
C2 C3 C4 C5 . . . . -1.0(3) ?
C3 C4 C5 C6 . . . . 0.8(3) ?
C4 C5 C6 C7 . . . . 0.0(3) ?
N1 C2 C7 C6 . . . . -178.83(17) ?
C3 C2 C7 C6 . . . . 0.3(3) ?
N1 C2 C7 C8 . . . . 1.4(3) ?
C3 C2 C7 C8 . . . . -179.39(16) ?
C5 C6 C7 C2 . . . . -0.5(3) ?
C5 C6 C7 C8 . . . . 179.16(18) ?
C2 C7 C8 C9 . . . . -0.9(3) ?
C6 C7 C8 C9 . . . . 179.39(18) ?
C7 C8 C9 C1 . . . . -0.2(3) ?
C7 C8 C9 C10 . . . . 178.53(16) ?
O1 C1 C9 C8 . . . . -178.68(18) ?
N1 C1 C9 C8 . . . . 0.8(3) ?
O1 C1 C9 C10 . . . . 2.5(3) ?
N1 C1 C9 C10 . . . . -178.08(16) ?
N3 N2 C10 C9 . . . . -179.39(15) ?
C8 C9 C10 N2 . . . . -2.6(3) ?
C1 C9 C10 N2 . . . . 176.18(17) ?
N5 N4 C11 N3 . . . . -0.2(2) ?
N5 N4 C11 S1 . . . . 179.90(13) ?
C12 N3 C11 N4 . . . . 0.18(18) ?
N2 N3 C11 N4 . . . . -178.25(16) ?
C12 N3 C11 S1 . . . . -179.91(15) ?
N2 N3 C11 S1 . . . . 1.7(3) ?
N4 N5 C12 N3 . . . . 0.0(2) ?
N4 N5 C12 C13 . . . . -178.53(19) ?
N2 N3 C12 N5 . . . . 178.56(15) ?
C11 N3 C12 N5 . . . . -0.1(2) ?
N2 N3 C12 C13 . . . . -2.9(3) ?
C11 N3 C12 C13 . . . . 178.46(18) ?
C16 N6 C14 O2 . . . . -179.8(2) ?
C15 N6 C14 O2 . . . . -2.8(3) ?

loop_
_cod_related_entry_id
_cod_related_entry_database
_cod_related_entry_code
1 ChemSpider 30655956
